data_7236010
loop_
_publ_author_name
'Hazra, Susanta'
'Martins, Lu\'isa M. D. R. S.'
'Guedes da Silva, M. F\'atima C.'
'Pombeiro, Armando J. L.'

_publ_section_title
;
 Sulfonated Schiff base copper(ii) complexes as efficient and selective
 catalysts in alcohol oxidation: syntheses and crystal structures
;
_journal_issue 109
_journal_name_full 'RSC Advances'
_journal_page_first 90079
_journal_paper_doi 10.1039/C5RA19498A
_journal_volume 5
_journal_year 2015
_chemical_formula_sum 'C14 H19 N O8 S'
_chemical_formula_weight 361.36
_space_group_crystal_system monoclinic
_space_group_IT_number 14
_space_group_name_Hall '-P 2ybc'
_space_group_name_H-M_alt 'P 1 21/c 1'
_atom_sites_solution_hydrogens mixed
_audit_creation_method SHELXL-2014
_audit_update_record
;
2015-07-07 deposited with the CCDC.
2015-10-15 downloaded from the CCDC.
;
_cell_angle_alpha 90
_cell_angle_beta 98.079(5)
_cell_angle_gamma 90
_cell_formula_units_Z 4
_cell_length_a 6.9329(10)
_cell_length_b 12.2785(18)
_cell_length_c 19.091(3)
_cell_measurement_reflns_used 2005
_cell_measurement_temperature 298(2)
_cell_measurement_theta_max 21.04
_cell_measurement_theta_min 2.97
_cell_volume 1609.0(4)
_computing_cell_refinement 'Bruker SAINT'
_computing_data_collection 'Bruker APEX2'
_computing_data_reduction 'Bruker SAINT'
_computing_molecular_graphics 'Bruker SHELXTL'
_computing_publication_material 'Bruker SHELXTL'
_computing_structure_refinement 'SHELXL-2014 (Sheldrick, 2014)'
_computing_structure_solution 'SHELXS-1997 (Sheldrick, 1997)'
_diffrn_ambient_temperature 298(2)
_diffrn_measured_fraction_theta_full 0.999
_diffrn_measured_fraction_theta_max 0.998
_diffrn_measurement_device_type 'Bruker APEX-II PHOTON'
_diffrn_measurement_method '\f and \w scans'
_diffrn_radiation_type MoK\a
_diffrn_radiation_wavelength 0.71073
_diffrn_reflns_av_R_equivalents 0.1429
_diffrn_reflns_av_unetI/netI 0.0748
_diffrn_reflns_Laue_measured_fraction_full 0.999
_diffrn_reflns_Laue_measured_fraction_max 0.998
_diffrn_reflns_limit_h_max 8
_diffrn_reflns_limit_h_min -8
_diffrn_reflns_limit_k_max 14
_diffrn_reflns_limit_k_min -14
_diffrn_reflns_limit_l_max 23
_diffrn_reflns_limit_l_min -23
_diffrn_reflns_point_group_measured_fraction_full 0.999
_diffrn_reflns_point_group_measured_fraction_max 0.998
_diffrn_reflns_theta_full 25.242
_diffrn_reflns_theta_max 25.698
_diffrn_reflns_theta_min 2.720
_diffrn_standards_number 18998
_exptl_absorpt_coefficient_mu 0.245
_exptl_absorpt_correction_T_max 0.976
_exptl_absorpt_correction_T_min 0.965
_exptl_absorpt_correction_type multi-scan
_exptl_absorpt_process_details SADABS
_exptl_crystal_colour yellow
_exptl_crystal_density_diffrn 1.492
_exptl_crystal_description plate
_exptl_crystal_F_000 760
_exptl_crystal_size_max 0.150
_exptl_crystal_size_mid 0.120
_exptl_crystal_size_min 0.100
_refine_diff_density_max 0.328
_refine_diff_density_min -0.292
_refine_diff_density_rms 0.075
_refine_ls_extinction_method none
_refine_ls_goodness_of_fit_ref 1.066
_refine_ls_hydrogen_treatment mixed
_refine_ls_matrix_type full
_refine_ls_number_parameters 250
_refine_ls_number_reflns 3053
_refine_ls_number_restraints 6
_refine_ls_restrained_S_all 1.065
_refine_ls_R_factor_all 0.1272
_refine_ls_R_factor_gt 0.0576
_refine_ls_shift/su_max 0.000
_refine_ls_shift/su_mean 0.000
_refine_ls_structure_factor_coef Fsqd
_refine_ls_weighting_details 'w=1/[\s^2^(Fo^2^)+(0.0432P)^2^] where P=(Fo^2^+2Fc^2^)/3'
_refine_ls_weighting_scheme calc
_refine_ls_wR_factor_gt 0.0924
_refine_ls_wR_factor_ref 0.1102
_reflns_Friedel_coverage 0.000
_reflns_number_gt 1750
_reflns_number_total 3053
_reflns_threshold_expression 'I > 2\s(I)'
_cod_data_source_file c5ra19498a2.cif
_cod_data_source_block SH370_1
_cod_depositor_comments
;
The following automatic conversions were performed:

data item '_exptl_absorpt_correction_type' value 'MULTI-SCAN' was
changed to 'multi-scan' in accordance with the
/home/saulius/struct/COD-crude-data/automatic-downloads/DataCite-retrospective/RSC/depositions/lib/dictionaries/cif_core.dic
dictionary named 'cif_core.dic' version 2.4.2 last updated on
2011-04-26.

data item '_space_group_crystal_system' value 'Monoclinic' was
changed to 'monoclinic' in accordance with the
/home/saulius/struct/COD-crude-data/automatic-downloads/DataCite-retrospective/RSC/depositions/lib/dictionaries/cif_core.dic
dictionary named 'cif_core.dic' version 2.4.2 last updated on
2011-04-26.

Automatic conversion script
Id: cif_fix_values 6909 2019-04-08 15:41:33Z antanas 
;
_cod_original_sg_symbol_H-M 'P 21/c'
_cod_database_code 7236010
_shelx_space_group_comment
;
The symmetry employed for this shelxl refinement is uniquely defined
by the following loop, which should always be used as a source of
symmetry information in preference to the above space-group names.
They are only intended as comments.
;
_shelx_estimated_absorpt_t_min 0.965
_shelx_estimated_absorpt_t_max 0.976
_shelxl_version_number 2014-1

loop_
_space_group_symop_operation_xyz
'x, y, z'
'-x, y+1/2, -z+1/2'
'-x, -y, -z'
'x, -y-1/2, z-1/2'

loop_
_atom_site_label
_atom_site_type_symbol
_atom_site_fract_x
_atom_site_fract_y
_atom_site_fract_z
_atom_site_U_iso_or_equiv
_atom_site_adp_type
_atom_site_occupancy
_atom_site_site_symmetry_order
_atom_site_calc_flag
_atom_site_refinement_flags_posn
_atom_site_refinement_flags_adp
S1 S 0.29873(13) 0.31686(7) 0.11176(4) 0.0344(2) Uani 1 1 d . .
O6 O 0.3009(4) 0.6849(2) 0.26258(12) 0.0488(6) Uani 1 1 d D .
O2 O 0.4347(3) 0.84686(16) 0.17700(11) 0.0435(6) Uani 1 1 d . .
O8 O 0.9265(5) 0.3953(2) 0.24714(16) 0.0722(9) Uani 1 1 d D .
O1 O 0.3470(3) 0.64503(16) 0.12847(12) 0.0369(6) Uani 1 1 d . .
O3 O 0.4746(4) 0.3798(2) 0.12593(11) 0.0571(7) Uani 1 1 d . .
O7 O 1.0110(5) 0.5827(3) 0.31876(16) 0.0718(9) Uani 1 1 d D .
O5 O 0.3208(4) 0.20651(18) 0.13576(11) 0.0592(7) Uani 1 1 d . .
O4 O 0.1361(4) 0.3726(2) 0.13461(11) 0.0604(8) Uani 1 1 d . .
N1 N 0.2649(4) 0.51153(19) 0.01276(15) 0.0286(6) Uani 1 1 d . .
C9 C 0.2333(4) 0.4084(2) -0.02196(14) 0.0259(7) Uani 1 1 d . .
C7 C 0.5106(5) 0.9501(3) 0.20165(17) 0.0480(10) Uani 1 1 d . .
H7A H 0.6117 0.9717 0.1750 0.072 Uiso 1 1 calc R U
H7B H 0.5630 0.9448 0.2508 0.072 Uiso 1 1 calc R U
H7C H 0.4081 1.0033 0.1958 0.072 Uiso 1 1 calc R U
C2 C 0.3670(4) 0.8369(2) 0.10720(16) 0.0311(8) Uani 1 1 d . .
C1 C 0.3280(4) 0.7301(2) 0.08374(16) 0.0294(8) Uani 1 1 d . .
C6 C 0.2724(4) 0.7097(2) 0.01178(15) 0.0271(7) Uani 1 1 d . .
C8 C 0.2403(4) 0.6049(2) -0.01822(16) 0.0284(7) Uani 1 1 d . .
H8 H 0.1958 0.6030 -0.0665 0.034 Uiso 1 1 calc R U
C10 C 0.1924(5) 0.4015(3) -0.09482(16) 0.0392(9) Uani 1 1 d . .
H10 H 0.1909 0.4643 -0.1222 0.047 Uiso 1 1 calc R U
C11 C 0.1544(5) 0.3027(3) -0.12677(16) 0.0425(9) Uani 1 1 d . .
H11 H 0.1249 0.2993 -0.1758 0.051 Uiso 1 1 calc R U
C12 C 0.1588(5) 0.2087(3) -0.08804(17) 0.0392(9) Uani 1 1 d . .
H12 H 0.1310 0.1420 -0.1103 0.047 Uiso 1 1 calc R U
C5 C 0.2447(5) 0.7986(3) -0.03553(16) 0.0383(8) Uani 1 1 d . .
H5 H 0.2061 0.7863 -0.0835 0.046 Uiso 1 1 calc R U
C4 C 0.2742(5) 0.9022(3) -0.01106(17) 0.0438(9) Uani 1 1 d . .
H4 H 0.2515 0.9607 -0.0421 0.053 Uiso 1 1 calc R U
C3 C 0.3380(5) 0.9209(3) 0.05990(17) 0.0395(9) Uani 1 1 d . .
H3 H 0.3616 0.9919 0.0757 0.047 Uiso 1 1 calc R U
C13 C 0.2051(4) 0.2146(2) -0.01549(16) 0.0331(8) Uani 1 1 d . .
H13 H 0.2102 0.1510 0.0111 0.040 Uiso 1 1 calc R U
C14 C 0.2439(4) 0.3130(2) 0.01831(14) 0.0261(7) Uani 1 1 d . .
H1N H 0.309(4) 0.510(2) 0.0578(17) 0.037(10) Uiso 1 1 d . .
H1 H 0.351(5) 0.663(3) 0.1758(19) 0.069(12) Uiso 1 1 d . .
H6OA H 0.400(5) 0.703(4) 0.2959(17) 0.101(17) Uiso 1 1 d D .
H6OB H 0.223(6) 0.639(3) 0.284(2) 0.115(18) Uiso 1 1 d D .
H7OB H 0.905(6) 0.620(4) 0.331(3) 0.16(3) Uiso 1 1 d D .
H8OB H 0.836(5) 0.343(3) 0.243(2) 0.109(18) Uiso 1 1 d D .
H7OA H 0.962(6) 0.521(2) 0.297(2) 0.095(16) Uiso 1 1 d D .
H8OA H 0.991(7) 0.388(4) 0.2095(18) 0.13(2) Uiso 1 1 d D .

loop_
_atom_site_aniso_label
_atom_site_aniso_U_11
_atom_site_aniso_U_22
_atom_site_aniso_U_33
_atom_site_aniso_U_23
_atom_site_aniso_U_13
_atom_site_aniso_U_12
S1 0.0380(5) 0.0337(5) 0.0318(4) 0.0045(4) 0.0057(4) 0.0036(4)
O6 0.0551(18) 0.0493(16) 0.0407(14) 0.0050(12) 0.0023(13) -0.0123(15)
O2 0.0651(17) 0.0265(13) 0.0385(13) 0.0015(10) 0.0057(12) -0.0111(12)
O8 0.075(2) 0.0650(19) 0.086(2) -0.0255(16) 0.0459(18) -0.0243(17)
O1 0.0516(16) 0.0238(12) 0.0349(14) 0.0040(10) 0.0049(11) -0.0004(11)
O3 0.0494(17) 0.0754(18) 0.0437(14) -0.0030(12) -0.0034(12) -0.0246(15)
O7 0.059(2) 0.074(2) 0.087(2) -0.0291(17) 0.0248(17) -0.0268(18)
O5 0.093(2) 0.0331(14) 0.0504(15) 0.0173(11) 0.0050(14) 0.0064(14)
O4 0.0566(17) 0.0886(19) 0.0389(13) 0.0001(12) 0.0165(12) 0.0344(15)
N1 0.0328(17) 0.0249(16) 0.0279(16) 0.0018(12) 0.0035(13) 0.0012(12)
C9 0.0241(19) 0.0247(18) 0.0294(17) -0.0023(13) 0.0050(13) 0.0030(14)
C7 0.060(3) 0.033(2) 0.050(2) -0.0026(16) 0.0049(19) -0.0074(19)
C2 0.0288(19) 0.0268(19) 0.0391(19) 0.0020(14) 0.0097(15) -0.0012(15)
C1 0.0242(19) 0.0225(18) 0.043(2) 0.0084(15) 0.0102(15) 0.0030(14)
C6 0.0209(18) 0.0242(19) 0.0363(18) 0.0038(14) 0.0051(14) 0.0038(14)
C8 0.0190(18) 0.0317(19) 0.0346(17) 0.0045(15) 0.0039(14) 0.0018(15)
C10 0.051(2) 0.031(2) 0.0353(19) 0.0010(15) 0.0051(16) 0.0056(17)
C11 0.045(2) 0.048(2) 0.0325(18) -0.0109(17) -0.0019(16) 0.0055(18)
C12 0.036(2) 0.034(2) 0.047(2) -0.0112(16) 0.0027(16) 0.0020(16)
C5 0.040(2) 0.036(2) 0.0383(18) 0.0057(16) 0.0052(16) 0.0021(17)
C4 0.054(3) 0.031(2) 0.046(2) 0.0102(17) 0.0037(18) 0.0017(18)
C3 0.044(2) 0.0243(19) 0.051(2) 0.0011(16) 0.0103(17) -0.0029(16)
C13 0.0283(19) 0.0264(19) 0.045(2) 0.0005(14) 0.0065(15) 0.0040(14)
C14 0.0178(17) 0.0270(17) 0.0342(16) -0.0003(15) 0.0061(13) 0.0033(15)

loop_
_atom_type_symbol
_atom_type_description
_atom_type_scat_dispersion_real
_atom_type_scat_dispersion_imag
_atom_type_scat_source
C C 0.0033 0.0016 'International Tables Vol C Tables 4.2.6.8 and 6.1.1.4'
H H 0.0000 0.0000 'International Tables Vol C Tables 4.2.6.8 and 6.1.1.4'
N N 0.0061 0.0033 'International Tables Vol C Tables 4.2.6.8 and 6.1.1.4'
O O 0.0106 0.0060 'International Tables Vol C Tables 4.2.6.8 and 6.1.1.4'
S S 0.1246 0.1234 'International Tables Vol C Tables 4.2.6.8 and 6.1.1.4'

loop_
_geom_angle_atom_site_label_1
_geom_angle_atom_site_label_2
_geom_angle_atom_site_label_3
_geom_angle
O5 S1 O3 113.54(16)
O5 S1 O4 113.96(15)
O3 S1 O4 111.57(16)
O5 S1 C14 107.18(14)
O3 S1 C14 105.08(13)
O4 S1 C14 104.57(13)
H6OA O6 H6OB 106(4)
C2 O2 C7 117.8(2)
H8OB O8 H8OA 107(4)
C1 O1 H1 115(2)
H7OB O7 H7OA 106(4)
C8 N1 C9 124.9(3)
C8 N1 H1N 118.2(19)
C9 N1 H1N 116.9(19)
C10 C9 C14 119.3(3)
C10 C9 N1 121.1(3)
C14 C9 N1 119.6(3)
O2 C7 H7A 109.5
O2 C7 H7B 109.5
H7A C7 H7B 109.5
O2 C7 H7C 109.5
H7A C7 H7C 109.5
H7B C7 H7C 109.5
O2 C2 C3 125.4(3)
O2 C2 C1 115.1(3)
C3 C2 C1 119.5(3)
O1 C1 C6 118.3(3)
O1 C1 C2 121.8(3)
C6 C1 C2 119.8(3)
C1 C6 C5 119.0(3)
C1 C6 C8 124.6(3)
C5 C6 C8 116.4(3)
N1 C8 C6 128.3(3)
N1 C8 H8 115.8
C6 C8 H8 115.8
C11 C10 C9 120.2(3)
C11 C10 H10 119.9
C9 C10 H10 119.9
C10 C11 C12 121.3(3)
C10 C11 H11 119.4
C12 C11 H11 119.4
C11 C12 C13 118.8(3)
C11 C12 H12 120.6
C13 C12 H12 120.6
C4 C5 C6 120.2(3)
C4 C5 H5 119.9
C6 C5 H5 119.9
C5 C4 C3 120.2(3)
C5 C4 H4 119.9
C3 C4 H4 119.9
C2 C3 C4 121.3(3)
C2 C3 H3 119.4
C4 C3 H3 119.4
C14 C13 C12 121.3(3)
C14 C13 H13 119.4
C12 C13 H13 119.4
C13 C14 C9 119.0(3)
C13 C14 S1 119.7(2)
C9 C14 S1 121.3(2)

loop_
_geom_bond_atom_site_label_1
_geom_bond_atom_site_label_2
_geom_bond_distance
S1 O5 1.432(2)
S1 O3 1.437(2)
S1 O4 1.438(2)
S1 C14 1.772(3)
O6 H6OA 0.893(19)
O6 H6OB 0.908(19)
O2 C2 1.355(3)
O2 C7 1.427(4)
O8 H8OB 0.896(19)
O8 H8OA 0.905(19)
O1 C1 1.343(3)
O1 H1 0.93(4)
O7 H7OB 0.92(2)
O7 H7OA 0.904(19)
N1 C8 1.290(4)
N1 C9 1.432(4)
N1 H1N 0.87(3)
C9 C10 1.382(4)
C9 C14 1.397(4)
C7 H7A 0.9600
C7 H7B 0.9600
C7 H7C 0.9600
C2 C3 1.367(4)
C2 C1 1.400(4)
C1 C6 1.396(4)
C6 C5 1.412(4)
C6 C8 1.414(4)
C8 H8 0.9300
C10 C11 1.367(4)
C10 H10 0.9300
C11 C12 1.369(4)
C11 H11 0.9300
C12 C13 1.379(4)
C12 H12 0.9300
C5 C4 1.361(4)
C5 H5 0.9300
C4 C3 1.384(4)
C4 H4 0.9300
C3 H3 0.9300
C13 C14 1.379(4)
C13 H13 0.9300

loop_
_geom_torsion_atom_site_label_1
_geom_torsion_atom_site_label_2
_geom_torsion_atom_site_label_3
_geom_torsion_atom_site_label_4
_geom_torsion
C8 N1 C9 C10 7.1(5)
C8 N1 C9 C14 -172.9(3)
C7 O2 C2 C3 -10.3(4)
C7 O2 C2 C1 168.8(3)
O2 C2 C1 O1 3.4(4)
C3 C2 C1 O1 -177.5(3)
O2 C2 C1 C6 -175.0(3)
C3 C2 C1 C6 4.2(4)
O1 C1 C6 C5 177.7(3)
C2 C1 C6 C5 -3.9(4)
O1 C1 C6 C8 -2.2(4)
C2 C1 C6 C8 176.2(3)
C9 N1 C8 C6 -178.5(3)
C1 C6 C8 N1 -3.9(5)
C5 C6 C8 N1 176.3(3)
C14 C9 C10 C11 2.9(5)
N1 C9 C10 C11 -177.2(3)
C9 C10 C11 C12 -1.1(5)
C10 C11 C12 C13 -0.8(5)
C1 C6 C5 C4 0.7(5)
C8 C6 C5 C4 -179.4(3)
C6 C5 C4 C3 2.2(5)
O2 C2 C3 C4 177.8(3)
C1 C2 C3 C4 -1.2(5)
C5 C4 C3 C2 -2.0(5)
C11 C12 C13 C14 0.9(5)
C12 C13 C14 C9 0.9(4)
C12 C13 C14 S1 179.0(2)
C10 C9 C14 C13 -2.8(4)
N1 C9 C14 C13 177.3(3)
C10 C9 C14 S1 179.2(2)
N1 C9 C14 S1 -0.7(4)
O5 S1 C14 C13 8.6(3)
O3 S1 C14 C13 129.7(2)
O4 S1 C14 C13 -112.7(3)
O5 S1 C14 C9 -173.4(2)
O3 S1 C14 C9 -52.3(3)
O4 S1 C14 C9 65.3(3)
